data_2002312
loop_
_publ_author_name
'Waburg, M.'
'M\"uller-Buschbaum, Hk.'

_publ_section_title
;
 ZnTa~2~O~6~, ein neuer Vertreter des tri-\a-PbO~2~ Typs (mit ergaenzenden
 Daten \"uber ZnNb~2~O~6~)
;
_journal_coden_ASTM ZAACAB
_journal_issue 1
_journal_name_full
;
 Zeitschrift f\"ur Anorganische und Allgemeine Chemie
;
_journal_page_first 55
_journal_page_last 60
_journal_paper_doi 10.1002/zaac.19845080109
_journal_volume 508
_journal_year 1984
_chemical_formula_structural 'Zn Nb2 O6'
_chemical_formula_sum 'Nb2 O6 Zn'
_chemical_name_systematic 'Zinc diniobium oxide'
_space_group_IT_number 60
_symmetry_cell_setting orthorhombic
_symmetry_Int_Tables_number 60
_symmetry_space_group_name_Hall '-P 2n 2ab'
_symmetry_space_group_name_H-M 'P b c n'
_cell_angle_alpha 90
_cell_angle_beta 90
_cell_angle_gamma 90
_cell_formula_units_Z 4
_cell_length_a 14.208
_cell_length_b 5.726
_cell_length_c 5.04
_cell_volume 410.0
_refine_ls_R_factor_all 0.072
_cod_database_code 2002312

loop_
_symmetry_equiv_pos_as_xyz
x,y,z
1/2-x,1/2-y,1/2+z
1/2+x,1/2-y,-z
-x,y,1/2-z
-x,-y,-z
1/2+x,1/2+y,1/2-z
1/2-x,1/2+y,z
x,-y,1/2+z

loop_
_atom_site_label
_atom_site_type_symbol
_atom_site_symmetry_multiplicity
_atom_site_Wyckoff_symbol
_atom_site_fract_x
_atom_site_fract_y
_atom_site_fract_z
_atom_site_occupancy
_atom_site_attached_hydrogens
_atom_site_calc_flag
Zn1 Zn2+ 4 c 0. 0.3261(5) 0.25 1. 0 d
Nb1 Nb5+ 8 d 0.1604(1) 0.1824(2) 0.7548(5) 1. 0 d
O1 O2- 8 d 0.096(1) 0.109(3) 0.074(3) 1. 0 d
O2 O2- 8 d 0.420(1) 0.117(3) 0.087(3) 1. 0 d
O3 O2- 8 d 0.756(1) 0.124(2) 0.081(3) 1. 0 d

loop_
_atom_type_symbol
_atom_type_oxidation_number
Zn2+ 2.000
Nb5+ 5.000
O2- -2.000
